data_1562432
loop_
_publ_author_name
'Balboni, Enrica'
'Burns, Peter C.'

_publ_section_title
;
 Cation--cation interactions and cation exchange in a series of
 isostructural framework uranyl tungstates
;
_journal_name_full 'Journal of Solid State Chemistry'
_journal_page_first 1
_journal_page_last 8
_journal_paper_doi 10.1016/j.jssc.2014.02.001
_journal_volume 213
_journal_year 2014
_chemical_formula_sum 'Na O17 U3 W'
_chemical_formula_weight 1196.15
_chemical_name_common Na(UO2)WO6(OH)(H2O)4
_chemical_name_systematic
; 
 sodium uranyl tungstate
;
_space_group_IT_number 9
_space_group_name_Hall 'C -2yc'
_space_group_name_H-M_alt 'C 1 c 1'
_symmetry_cell_setting monoclinic
_symmetry_space_group_name_H-M 'C 1 c 1'
_atom_sites_solution_hydrogens none
_atom_sites_solution_primary direct
_atom_sites_solution_secondary difmap
_cell_angle_alpha 90.00
_cell_angle_beta 101.496(6)
_cell_angle_gamma 90.00
_cell_formula_units_Z 4
_cell_length_a 12.907(7)
_cell_length_b 10.220(5)
_cell_length_c 11.345(6)
_cell_measurement_temperature 298(2)
_cell_measurement_theta_max 22.56
_cell_measurement_theta_min 2.56
_cell_volume 1466.5(13)
_computing_structure_refinement 'SHELXL-97 (Sheldrick, 2008)'
_computing_structure_solution 'SHELXS-97 (Sheldrick, 2008)'
_diffrn_ambient_temperature 298(2)
_diffrn_measured_fraction_theta_full 0.996
_diffrn_measured_fraction_theta_max 0.996
_diffrn_measurement_device_type 'BRUKER AXS Quazar-II CCD-4K'
_diffrn_measurement_method 'phi-omega scan'
_diffrn_radiation_monochromator graphite
_diffrn_radiation_source 'fine-focus sealed tube'
_diffrn_radiation_type MoK\a
_diffrn_radiation_wavelength 0.71073
_diffrn_reflns_av_R_equivalents 0.0552
_diffrn_reflns_av_sigmaI/netI 0.0785
_diffrn_reflns_limit_h_max 16
_diffrn_reflns_limit_h_min -16
_diffrn_reflns_limit_k_max 13
_diffrn_reflns_limit_k_min -13
_diffrn_reflns_limit_l_max 14
_diffrn_reflns_limit_l_min -14
_diffrn_reflns_number 8381
_diffrn_reflns_theta_full 27.52
_diffrn_reflns_theta_max 27.52
_diffrn_reflns_theta_min 2.56
_exptl_absorpt_coefficient_mu 41.008
_exptl_absorpt_correction_T_max 0.7456
_exptl_absorpt_correction_T_min 0.5188
_exptl_absorpt_correction_type multi-scan
_exptl_absorpt_process_details 'SADABS Version 2.03'
_exptl_crystal_colour yellow
_exptl_crystal_density_diffrn 5.417
_exptl_crystal_density_method 'not measured'
_exptl_crystal_description prism
_exptl_crystal_F_000 1994
_exptl_crystal_size_max 0.19
_exptl_crystal_size_mid 0.17
_exptl_crystal_size_min 0.14
_refine_diff_density_max 1.882
_refine_diff_density_min -2.517
_refine_diff_density_rms 0.438
_refine_ls_abs_structure_details 'Flack H D (1983), Acta Cryst. A39, 876-881'
_refine_ls_abs_structure_Flack 0.022(19)
_refine_ls_extinction_method none
_refine_ls_goodness_of_fit_ref 0.932
_refine_ls_hydrogen_treatment none
_refine_ls_matrix_type full
_refine_ls_number_parameters 119
_refine_ls_number_reflns 3336
_refine_ls_number_restraints 2
_refine_ls_restrained_S_all 0.931
_refine_ls_R_factor_all 0.0510
_refine_ls_R_factor_gt 0.0405
_refine_ls_shift/su_max 0.000
_refine_ls_shift/su_mean 0.000
_refine_ls_structure_factor_coef Fsqd
_refine_ls_weighting_details 'calc w=1/[\s^2^(Fo^2^)+(0.0389P)^2^+0.0000P] where P=(Fo^2^+2Fc^2^)/3'
_refine_ls_weighting_scheme calc
_refine_ls_wR_factor_gt 0.0800
_refine_ls_wR_factor_ref 0.0850
_reflns_number_gt 2894
_reflns_number_total 3336
_reflns_threshold_expression >2sigma(I)
_cod_data_source_file JSSC-2014-213-1.cif
_cod_data_source_block 3Na-RT
_cod_depositor_comments
;
The following automatic conversions were performed:

data item '_exptl_crystal_density_meas' value 'not measured' was
changed to '?' -- the value is perceived as not measured.

Automatic conversion script
Id: cif_fix_values 8369 2020-08-20 11:38:08Z andrius 
;
_cod_original_cell_volume 1466.6(13)
_cod_original_sg_symbol_H-M 'C c'
_cod_database_code 1562432

loop_
_symmetry_equiv_pos_as_xyz
'x, y, z'
'x, -y, z+1/2'
'x+1/2, y+1/2, z'
'x+1/2, -y+1/2, z+1/2'

loop_
_atom_site_label
_atom_site_type_symbol
_atom_site_fract_x
_atom_site_fract_y
_atom_site_fract_z
_atom_site_U_iso_or_equiv
_atom_site_adp_type
_atom_site_occupancy
_atom_site_symmetry_multiplicity
_atom_site_calc_flag
_atom_site_refinement_flags
_atom_site_disorder_assembly
_atom_site_disorder_group
U1 U 0.70193(5) 0.62874(7) 0.09144(6) 0.01266(17) Uani 1 1 d . . .
U2 U 0.78831(5) 0.86275(8) 0.35169(6) 0.01188(17) Uani 1 1 d . . .
U3 U 0.54837(5) 0.64406(7) 0.34254(6) 0.01107(17) Uani 1 1 d . . .
W4 W 0.92858(6) 0.92267(7) 0.12671(6) 0.01125(17) Uani 1 1 d . . .
Na1A Na 0.990(2) 0.533(3) 0.337(3) 0.029(12) Uiso 0.29(3) 1 d P . .
Na1B Na 0.9926(15) 0.5177(18) 0.2252(17) 0.059(7) Uiso 0.72(3) 1 d P . .
O1 O 1.0517(10) 1.0262(12) 0.1523(11) 0.012(3) Uiso 1 1 d . . .
O2 O 0.6227(12) 0.7457(16) 0.0045(14) 0.027(4) Uiso 1 1 d . . .
O3 O 0.4586(12) 0.7673(14) 0.2658(13) 0.022(3) Uiso 1 1 d . . .
O4 O 0.8275(10) 0.7981(12) 0.1594(11) 0.010(3) Uiso 1 1 d . . .
O5 O 0.6381(11) 0.5231(15) 0.4301(12) 0.021(3) Uiso 1 1 d . . .
O6 O 0.8722(12) 0.7339(15) 0.4173(14) 0.026(4) Uiso 1 1 d . . .
O7 O 0.6725(11) 0.7196(14) 0.2549(12) 0.020(3) Uiso 1 1 d . . .
O8 O 1.0425(12) 0.7695(15) 0.2409(13) 0.026(4) Uiso 1 1 d . . .
O9 O 0.7869(12) 0.5083(15) 0.1765(14) 0.028(4) Uiso 1 1 d . . .
O10 O 0.9675(11) 0.8282(13) 0.0051(12) 0.018(3) Uiso 1 1 d . . .
O11 O 0.9214(10) 0.9878(13) 0.2877(12) 0.015(3) Uiso 1 1 d . . .
O12 O 0.6504(11) 0.8096(14) 0.4592(12) 0.019(3) Uiso 1 1 d . . .
O13 O 0.8397(11) 1.0316(14) 0.0415(13) 0.020(3) Uiso 1 1 d . . .
O14 O 0.8267(12) 0.6260(15) -0.0508(13) 0.024(3) Uiso 1 1 d . . .
O15 O 0.7032(12) 0.9925(15) 0.2901(13) 0.026(4) Uiso 1 1 d . . .
O16 O 0.2398(10) 0.7394(13) 0.1958(10) 0.009(3) Uiso 1 1 d . . .
O17 O 1.018(4) 0.502(5) 0.041(4) 0.066(13) Uiso 0.50 1 d P . .
O18 O 1.018(3) 0.510(4) 0.453(4) 0.065(12) Uiso 0.50 1 d P . .

loop_
_atom_site_aniso_label
_atom_site_aniso_U_11
_atom_site_aniso_U_22
_atom_site_aniso_U_33
_atom_site_aniso_U_23
_atom_site_aniso_U_13
_atom_site_aniso_U_12
U1 0.0125(4) 0.0131(4) 0.0127(4) -0.0015(3) 0.0032(3) -0.0017(3)
U2 0.0118(4) 0.0124(4) 0.0120(4) -0.0004(3) 0.0038(3) -0.0016(3)
U3 0.0101(4) 0.0127(4) 0.0113(4) 0.0013(3) 0.0041(3) -0.0003(3)
W4 0.0100(4) 0.0128(4) 0.0117(4) 0.0004(3) 0.0042(3) -0.0020(4)

loop_
_atom_type_symbol
_atom_type_description
_atom_type_scat_dispersion_real
_atom_type_scat_dispersion_imag
_atom_type_scat_source
O O 0.0106 0.0060 'International Tables Vol C Tables 4.2.6.8 and 6.1.1.4'
Na Na 0.0362 0.0249 'International Tables Vol C Tables 4.2.6.8 and 6.1.1.4'
K K 0.2009 0.2494 'International Tables Vol C Tables 4.2.6.8 and 6.1.1.4'
W W -0.8490 6.8722 'International Tables Vol C Tables 4.2.6.8 and 6.1.1.4'
U U -9.6767 9.6646 'International Tables Vol C Tables 4.2.6.8 and 6.1.1.4'

loop_
_geom_angle_atom_site_label_1
_geom_angle_atom_site_label_2
_geom_angle_atom_site_label_3
_geom_angle
_geom_angle_site_symmetry_1
_geom_angle_site_symmetry_3
O2 U1 O9 177.7(7) . .
O2 U1 O7 90.4(6) . .
O9 U1 O7 91.5(6) . .
O2 U1 O4 88.3(6) . .
O9 U1 O4 91.2(6) . .
O7 U1 O4 68.8(5) . .
O2 U1 O5 86.5(7) . 2_564
O9 U1 O5 92.7(6) . 2_564
O7 U1 O5 146.0(5) . 2_564
O4 U1 O5 144.7(4) . 2_564
O2 U1 O1 92.6(6) . 3_445
O9 U1 O1 89.3(6) . 3_445
O7 U1 O1 69.9(5) . 3_445
O4 U1 O1 138.7(4) . 3_445
O5 U1 O1 76.5(5) 2_564 3_445
O2 U1 O14 91.3(6) . .
O9 U1 O14 86.4(6) . .
O7 U1 O14 143.2(5) . .
O4 U1 O14 74.5(4) . .
O5 U1 O14 70.7(5) 2_564 .
O1 U1 O14 146.6(5) 3_445 .
O2 U1 U3 93.5(5) . .
O9 U1 U3 88.8(5) . .
O7 U1 U3 29.9(4) . .
O4 U1 U3 98.7(3) . .
O5 U1 U3 116.5(3) 2_564 .
O1 U1 U3 40.0(3) 3_445 .
O14 U1 U3 171.5(3) . .
O2 U1 U2 93.2(5) . .
O9 U1 U2 87.7(5) . .
O7 U1 U2 30.7(4) . .
O4 U1 U2 38.5(3) . .
O5 U1 U2 176.8(3) 2_564 .
O1 U1 U2 100.3(3) 3_445 .
O14 U1 U2 112.5(3) . .
U3 U1 U2 60.29(3) . .
O2 U1 Na1B 145.5(6) . .
O9 U1 Na1B 32.9(6) . .
O7 U1 Na1B 96.3(5) . .
O4 U1 Na1B 63.3(4) . .
O5 U1 Na1B 105.2(4) 2_564 .
O1 U1 Na1B 121.5(4) 3_445 .
O14 U1 Na1B 63.7(4) . .
U3 U1 Na1B 108.9(3) . .
U2 U1 Na1B 76.8(3) . .
O6 U2 O15 178.3(7) . .
O6 U2 O7 90.7(6) . .
O15 U2 O7 89.7(6) . .
O6 U2 O11 96.3(6) . .
O15 U2 O11 84.6(6) . .
O7 U2 O11 131.5(5) . .
O6 U2 O13 85.4(6) . 2_575
O15 U2 O13 93.2(6) . 2_575
O7 U2 O13 141.7(5) . 2_575
O11 U2 O13 86.8(5) . 2_575
O6 U2 O12 94.1(6) . .
O15 U2 O12 84.6(6) . .
O7 U2 O12 67.0(5) . .
O11 U2 O12 158.5(4) . .
O13 U2 O12 75.3(5) 2_575 .
O6 U2 O4 87.5(6) . .
O15 U2 O4 94.2(6) . .
O7 U2 O4 67.5(4) . .
O11 U2 O4 65.0(4) . .
O13 U2 O4 149.9(4) 2_575 .
O12 U2 O4 134.5(4) . .
O6 U2 W4 94.3(5) . .
O15 U2 W4 87.2(5) . .
O7 U2 W4 98.7(4) . .
O11 U2 W4 33.0(3) . .
O13 U2 W4 119.6(3) 2_575 .
O12 U2 W4 163.5(3) . .
O4 U2 W4 32.1(3) . .
O6 U2 U1 85.3(5) . .
O15 U2 U1 95.8(5) . .
O7 U2 U1 30.0(4) . .
O11 U2 U1 102.7(3) . .
O13 U2 U1 167.4(3) 2_575 .
O12 U2 U1 96.9(3) . .
O4 U2 U1 37.8(3) . .
W4 U2 U1 69.73(4) . .
O6 U2 U3 90.0(5) . .
O15 U2 U3 89.5(5) . .
O7 U2 U3 30.1(4) . .
O11 U2 U3 160.9(3) . .
O13 U2 U3 111.7(3) 2_575 .
O12 U2 U3 37.1(3) . .
O4 U2 U3 97.5(3) . .
W4 U2 U3 128.74(3) . .
U1 U2 U3 59.77(3) . .
O6 U2 Na1B 151.5(6) . 3_455
O15 U2 Na1B 28.0(6) . 3_455
O7 U2 Na1B 66.1(5) . 3_455
O11 U2 Na1B 111.4(4) . 3_455
O13 U2 Na1B 102.3(4) 2_575 3_455
O12 U2 Na1B 62.4(4) . 3_455
O4 U2 Na1B 97.8(4) . 3_455
W4 U2 Na1B 105.0(3) . 3_455
U1 U2 Na1B 82.1(3) . 3_455
U3 U2 Na1B 61.5(3) . 3_455
O3 U3 O5 176.2(7) . .
O3 U3 O7 89.5(6) . .
O5 U3 O7 92.5(6) . .
O3 U3 O11 90.0(6) . 3_445
O5 U3 O11 91.0(6) . 3_445
O7 U3 O11 132.3(5) . 3_445
O3 U3 O10 87.2(6) . 4_465
O5 U3 O10 89.3(5) . 4_465
O7 U3 O10 143.9(5) . 4_465
O11 U3 O10 83.6(5) 3_445 4_465
O3 U3 O12 90.2(6) . .
O5 U3 O12 87.6(6) . .
O7 U3 O12 68.1(5) . .
O11 U3 O12 159.5(5) 3_445 .
O10 U3 O12 75.9(5) 4_465 .
O3 U3 O1 92.3(6) . 3_445
O5 U3 O1 91.4(5) . 3_445
O7 U3 O1 68.6(5) . 3_445
O11 U3 O1 63.8(4) 3_445 3_445
O10 U3 O1 147.5(5) 4_465 3_445
O12 U3 O1 136.6(4) . 3_445
O3 U3 W4 87.8(5) . 3_445
O5 U3 W4 95.0(4) . 3_445
O7 U3 W4 100.0(4) . 3_445
O11 U3 W4 32.4(3) 3_445 3_445
O10 U3 W4 115.8(3) 4_465 3_445
O12 U3 W4 168.0(3) . 3_445
O1 U3 W4 31.8(3) 3_445 3_445
O3 U3 U1 92.7(5) . .
O5 U3 U1 90.6(4) . .
O7 U3 U1 29.7(4) . .
O11 U3 U1 102.8(3) 3_445 .
O10 U3 U1 173.6(3) 4_465 .
O12 U3 U1 97.7(3) . .
O1 U3 U1 38.9(3) 3_445 .
W4 U3 U1 70.59(4) 3_445 .
O3 U3 U2 92.5(5) . .
O5 U3 U2 87.7(5) . .
O7 U3 U2 30.6(4) . .
O11 U3 U2 162.6(3) 3_445 .
O10 U3 U2 113.7(3) 4_465 .
O12 U3 U2 37.8(3) . .
O1 U3 U2 98.9(3) 3_445 .
W4 U3 U2 130.50(3) 3_445 .
U1 U3 U2 59.94(3) . .
O3 U3 Na1A 37.9(6) . 3_455
O5 U3 Na1A 139.7(6) . 3_455
O7 U3 Na1A 78.3(6) . 3_455
O11 U3 Na1A 124.2(6) 3_445 3_455
O10 U3 Na1A 77.3(6) 4_465 3_455
O12 U3 Na1A 52.4(6) . 3_455
O1 U3 Na1A 120.0(5) 3_445 3_455
W4 U3 Na1A 125.2(4) 3_445 3_455
U1 U3 Na1A 98.8(4) . 3_455
U2 U3 Na1A 64.5(4) . 3_455
O3 U3 Na1B 30.0(5) . 3_455
O5 U3 Na1B 149.2(5) . 3_455
O7 U3 Na1B 67.5(5) . 3_455
O11 U3 Na1B 119.8(4) 3_445 3_455
O10 U3 Na1B 93.9(4) 4_465 3_455
O12 U3 Na1B 63.6(4) . 3_455
O1 U3 Na1B 101.8(4) 3_445 3_455
W4 U3 Na1B 110.9(3) 3_445 3_455
U1 U3 Na1B 83.0(3) . 3_455
U2 U3 Na1B 63.0(3) . 3_455
Na1A U3 Na1B 18.3(5) 3_455 3_455
O13 W4 O10 99.6(6) . .
O13 W4 O1 99.7(6) . .
O10 W4 O1 93.6(6) . .
O13 W4 O4 97.7(6) . .
O10 W4 O4 95.4(5) . .
O1 W4 O4 158.8(5) . .
O13 W4 O11 98.7(6) . .
O10 W4 O11 161.6(6) . .
O1 W4 O11 82.0(5) . .
O4 W4 O11 83.4(5) . .
O13 W4 O8 177.6(6) . .
O10 W4 O8 80.2(6) . .
O1 W4 O8 82.7(5) . .
O4 W4 O8 80.0(5) . .
O11 W4 O8 81.6(5) . .
O13 W4 U3 97.3(5) . 3
O10 W4 U3 136.5(4) . 3
O1 W4 U3 43.9(4) . 3
O4 W4 U3 121.6(4) . 3
O11 W4 U3 38.6(4) . 3
O8 W4 U3 84.5(4) . 3
O13 W4 U2 98.0(5) . .
O10 W4 U2 136.3(4) . .
O1 W4 U2 122.3(4) . .
O4 W4 U2 42.5(4) . .
O11 W4 U2 41.1(4) . .
O8 W4 U2 80.6(4) . .
U3 W4 U2 79.62(4) 3 .
Na1B Na1A O18 156(4) . .
Na1B Na1A O17 161(3) . 2_565
O18 Na1A O17 7(3) . 2_565
Na1B Na1A O8 70.2(16) . .
O18 Na1A O8 120(3) . .
O17 Na1A O8 121.8(17) 2_565 .
Na1B Na1A O6 122(2) . .
O18 Na1A O6 82(2) . .
O17 Na1A O6 76.9(15) 2_565 .
O8 Na1A O6 71.4(8) . .
Na1B Na1A O3 68.6(16) . 3_545
O18 Na1A O3 97(3) . 3_545
O17 Na1A O3 97.1(16) 2_565 3_545
O8 Na1A O3 138.5(13) . 3_545
O6 Na1A O3 137.2(13) . 3_545
Na1B Na1A O9 64.1(16) . .
O18 Na1A O9 130(3) . .
O17 Na1A O9 124.1(16) 2_565 .
O8 Na1A O9 95.0(10) . .
O6 Na1A O9 77.5(9) . .
O3 Na1A O9 71.1(8) 3_545 .
Na1B Na1A O15 66.2(16) . 3_545
O18 Na1A O15 95(3) . 3_545
O17 Na1A O15 101.4(15) 2_565 3_545
O8 Na1A O15 75.1(9) . 3_545
O6 Na1A O15 138.5(12) . 3_545
O3 Na1A O15 84.3(9) 3_545 3_545
O9 Na1A O15 129.7(12) . 3_545
Na1B Na1A U3 81.8(16) . 3_545
O18 Na1A U3 79(2) . 3_545
O17 Na1A U3 80.9(14) 2_565 3_545
O8 Na1A U3 143.1(11) . 3_545
O6 Na1A U3 145.5(11) . 3_545
O3 Na1A U3 23.1(4) 3_545 3_545
O9 Na1A U3 93.9(8) . 3_545
O15 Na1A U3 71.8(7) 3_545 3_545
Na1A Na1B O17 172(2) . .
Na1A Na1B O18 12.0(18) . .
O17 Na1B O18 163.2(17) . .
Na1A Na1B O9 89.5(18) . .
O17 Na1B O9 97.8(14) . .
O18 Na1B O9 97.6(12) . .
Na1A Na1B O8 82.6(17) . .
O17 Na1B O8 93.1(14) . .
O18 Na1B O8 88.8(12) . .
O9 Na1B O8 105.9(8) . .
Na1A Na1B O3 84.6(17) . 3_545
O17 Na1B O3 99.1(14) . 3_545
O18 Na1B O3 77.7(12) . 3_545
O9 Na1B O3 78.7(7) . 3_545
O8 Na1B O3 166.3(8) . 3_545
Na1A Na1B O15 87.8(18) . 3_545
O17 Na1B O15 85.3(13) . 3_545
O18 Na1B O15 78.5(12) . 3_545
O9 Na1B O15 171.5(10) . 3_545
O8 Na1B O15 81.7(7) . 3_545
O3 Na1B O15 93.1(7) 3_545 3_545
Na1A Na1B U1 98.0(17) . .
O17 Na1B U1 88.1(13) . .
O18 Na1B U1 108.7(11) . .
O9 Na1B U1 22.0(4) . .
O8 Na1B U1 86.9(6) . .
O3 Na1B U1 99.7(6) 3_545 .
O15 Na1B U1 166.4(7) 3_545 .
Na1A Na1B U3 79.9(16) . 3_545
O17 Na1B U3 101.2(13) . 3_545
O18 Na1B U3 70.2(11) . 3_545
O9 Na1B U3 98.1(6) . 3_545
O8 Na1B U3 150.0(7) . 3_545
O3 Na1B U3 20.0(3) 3_545 3_545
O15 Na1B U3 73.5(5) 3_545 3_545
U1 Na1B U3 119.5(5) . 3_545
Na1A Na1B U2 84.4(17) . 3_545
O17 Na1B U2 90.0(13) . 3_545
O18 Na1B U2 73.3(11) . 3_545
O9 Na1B U2 153.5(8) . 3_545
O8 Na1B U2 98.9(6) . 3_545
O3 Na1B U2 75.1(5) 3_545 3_545
O15 Na1B U2 18.1(4) 3_545 3_545
U1 Na1B U2 174.0(5) . 3_545
U3 Na1B U2 55.4(2) 3_545 3_545
W4 O1 U1 153.9(7) . 3
W4 O1 U3 104.3(5) . 3
U1 O1 U3 101.0(5) 3 3
U3 O3 Na1B 130.0(8) . 3_455
U3 O3 Na1A 119.0(9) . 3_455
Na1B O3 Na1A 26.8(7) 3_455 3_455
W4 O4 U1 149.8(6) . .
W4 O4 U2 105.4(5) . .
U1 O4 U2 103.7(5) . .
U3 O5 U1 157.2(7) . 2_565
U2 O6 Na1A 137.1(10) . .
U1 O7 U3 120.3(7) . .
U1 O7 U2 119.2(6) . .
U3 O7 U2 119.3(6) . .
W4 O8 Na1B 119.5(7) . .
W4 O8 Na1A 128.3(9) . .
Na1B O8 Na1A 27.2(7) . .
U1 O9 Na1B 125.2(9) . .
U1 O9 Na1A 131.3(10) . .
Na1B O9 Na1A 26.4(7) . .
W4 O10 U3 140.4(7) . 4_564
W4 O11 U3 109.0(6) . 3
W4 O11 U2 105.9(6) . .
U3 O11 U2 144.9(6) 3 .
U3 O12 U2 105.1(5) . .
W4 O13 U2 145.5(8) . 2_574
U2 O15 Na1B 133.9(9) . 3_455
U2 O15 Na1A 124.2(9) . 3_455
Na1B O15 Na1A 26.0(7) 3_455 3_455
O18 O17 Na1B 171(5) 2_564 .
O18 O17 Na1A 9(3) 2_564 2_564
Na1B O17 Na1A 162(2) . 2_564
O17 O18 Na1A 165(6) 2_565 .
O17 O18 Na1B 171(5) 2_565 .
Na1A O18 Na1B 11.8(18) . .

loop_
_geom_bond_atom_site_label_1
_geom_bond_atom_site_label_2
_geom_bond_distance
_geom_bond_site_symmetry_2
U1 O2 1.745(16) .
U1 O9 1.796(16) .
U1 O7 2.175(14) .
U1 O4 2.392(13) .
U1 O5 2.416(14) 2_564
U1 O1 2.423(13) 3_445
U1 O14 2.497(15) .
U1 U3 3.7841(17) .
U1 U2 3.7906(16) .
U1 Na1B 3.924(19) .
U2 O6 1.771(16) .
U2 O15 1.775(15) .
U2 O7 2.220(14) .
U2 O11 2.368(13) .
U2 O13 2.382(14) 2_575
U2 O12 2.413(14) .
U2 O4 2.428(12) .
U2 W4 3.4655(16) .
U2 U3 3.8039(17) .
U2 Na1B 4.117(19) 3_455
U3 O3 1.813(15) .
U3 O5 1.843(14) .
U3 O7 2.187(14) .
U3 O11 2.284(13) 3_445
U3 O10 2.311(13) 4_465
U3 O12 2.378(14) .
U3 O1 2.480(13) 3_445
U3 W4 3.4637(15) 3_445
U3 Na1A 4.04(3) 3_455
U3 Na1B 4.061(19) 3_455
W4 O13 1.746(14) .
W4 O10 1.834(13) .
W4 O1 1.882(13) .
W4 O4 1.911(13) .
W4 O11 1.963(13) .
W4 O8 2.352(15) .
W4 U3 3.4638(15) 3
Na1A Na1B 1.29(3) .
Na1A O18 1.31(5) .
Na1A O17 2.30(5) 2_565
Na1A O8 2.79(3) .
Na1A O6 2.82(4) .
Na1A O3 2.84(3) 3_545
Na1A O9 2.89(3) .
Na1A O15 2.93(4) 3_545
Na1A U3 4.04(3) 3_545
Na1B O17 2.19(5) .
Na1B O18 2.54(5) .
Na1B O9 2.60(2) .
Na1B O8 2.65(3) .
Na1B O3 2.65(2) 3_545
Na1B O15 2.68(2) 3_545
Na1B U3 4.061(19) 3_545
Na1B U2 4.117(19) 3_545
O1 U1 2.423(13) 3
O1 U3 2.480(13) 3
O3 Na1B 2.65(2) 3_455
O3 Na1A 2.84(3) 3_455
O5 U1 2.416(14) 2_565
O10 U3 2.311(13) 4_564
O11 U3 2.284(13) 3
O13 U2 2.382(14) 2_574
O15 Na1B 2.68(2) 3_455
O15 Na1A 2.93(4) 3_455
O17 O18 1.00(5) 2_564
O17 Na1A 2.30(5) 2_564
O18 O17 1.00(5) 2_565
